data_2204383
loop_
_publ_author_name
'Lewis, William'
'McKeown, Robert H.'
'Robinson, Ward T.'

_publ_section_title
;
 6-Amino-5,5-diisopropyl-5<i>H</i>-pyrimidine-2,4-dione hemihydrate
;
_journal_issue 10
_journal_name_full 'Acta Crystallographica Section E'
_journal_page_first o1739
_journal_page_last o1741
_journal_paper_doi 10.1107/S1600536804022056
_journal_volume 60
_journal_year 2004
_chemical_formula_moiety 'C10 H17 N3 O2) , 0.5H2 O'
_chemical_formula_sum 'C10 H18 N3 O2.5'
_chemical_formula_weight 220.2708
_chemical_melting_point 540
_chemical_name_common '6-Amino-5,5-diisopropyl-5H-pyrimidine-2,4-dione hemihydrate'
_chemical_name_systematic
;
6-Amino-5,5-diisopropyl-5H-pyrimidine-2,4-dione hemihydrate
;
_space_group_IT_number 2
_symmetry_cell_setting triclinic
_symmetry_space_group_name_Hall '-P 1'
_symmetry_space_group_name_H-M 'P -1'
_atom_sites_solution_hydrogens difmap
_atom_sites_solution_primary direct
_atom_sites_solution_secondary difmap
_cell_angle_alpha 74.918(4)
_cell_angle_beta 89.738(4)
_cell_angle_gamma 85.213(4)
_cell_formula_units_Z 4
_cell_length_a 9.250(3)
_cell_length_b 10.701(3)
_cell_length_c 12.135(4)
_cell_measurement_reflns_used 4571
_cell_measurement_temperature 163(2)
_cell_measurement_theta_max 54.792
_cell_measurement_theta_min 4.419
_cell_volume 1155.6(6)
_computing_cell_refinement 'SAINT-Plus (Bruker, 1999)'
_computing_data_collection 'SMART  (Bruker, 1999)'
_computing_data_reduction SAINT-Plus
_computing_molecular_graphics SHELXTL
_computing_publication_material SHELXTL
_computing_structure_refinement SHELXTL
_computing_structure_solution 'SHELXTL (Sheldrick, 2001)'
_diffrn_ambient_temperature 163(2)
_diffrn_detector_area_resol_mean 8.192
_diffrn_measured_fraction_theta_full 0.994
_diffrn_measured_fraction_theta_max 0.919
_diffrn_measurement_device_type SMART/CCD
_diffrn_measurement_method '\f and \w scans'
_diffrn_radiation_monochromator graphite
_diffrn_radiation_source 'fine-focus sealed tube'
_diffrn_radiation_type MoK\a
_diffrn_radiation_wavelength 0.71073
_diffrn_reflns_av_R_equivalents 0.0253
_diffrn_reflns_av_sigmaI/netI 0.0233
_diffrn_reflns_limit_h_max 11
_diffrn_reflns_limit_h_min -11
_diffrn_reflns_limit_k_max 13
_diffrn_reflns_limit_k_min -7
_diffrn_reflns_limit_l_max 15
_diffrn_reflns_limit_l_min -15
_diffrn_reflns_number 15159
_diffrn_reflns_theta_full 25.00
_diffrn_reflns_theta_max 27.64
_diffrn_reflns_theta_min 1.98
_diffrn_standards_number 0
_exptl_absorpt_coefficient_mu 0.092
_exptl_absorpt_correction_T_max 0.970000
_exptl_absorpt_correction_T_min 0.831412
_exptl_absorpt_correction_type multi-scan
_exptl_absorpt_process_details '(SADABS; Bruker 1999)'
_exptl_crystal_colour Colourless
_exptl_crystal_density_diffrn 1.266
_exptl_crystal_density_method 'not measured'
_exptl_crystal_description Block
_exptl_crystal_F_000 476
_exptl_crystal_size_max .55
_exptl_crystal_size_mid .55
_exptl_crystal_size_min .30
_refine_diff_density_max 0.384
_refine_diff_density_min -0.197
_refine_ls_extinction_coef 0.009(2)
_refine_ls_extinction_expression Fc^*^=kFc[1+0.001xFc^2^\l^3^/sin(2\q)]^-1/4^
_refine_ls_extinction_method SHELXTL
_refine_ls_goodness_of_fit_ref 1.048
_refine_ls_hydrogen_treatment refxyz
_refine_ls_matrix_type full
_refine_ls_number_parameters 389
_refine_ls_number_reflns 4935
_refine_ls_number_restraints 0
_refine_ls_restrained_S_all 1.048
_refine_ls_R_factor_all 0.0404
_refine_ls_R_factor_gt 0.0350
_refine_ls_shift/su_max 0.000
_refine_ls_shift/su_mean 0.000
_refine_ls_structure_factor_coef Fsqd
_refine_ls_weighting_details 'calc w = 1/[\s^2^(Fo^2^)+(0.0536P)^2^+0.2578P] where P = (Fo^2^+2Fc^2^)/3'
_refine_ls_weighting_scheme calc
_refine_ls_wR_factor_gt 0.0938
_refine_ls_wR_factor_ref 0.0977
_reflns_number_gt 4326
_reflns_number_total 4935
_reflns_threshold_expression I>2\s(I)
_cod_data_source_file sj6004.cif
_cod_data_source_block 1
_cod_database_code 2204383
_cod_database_fobs_code 2204383

loop_
_symmetry_equiv_pos_as_xyz
'x, y, z'
'-x, -y, -z'

loop_
_atom_site_label
_atom_site_fract_x
_atom_site_fract_y
_atom_site_fract_z
_atom_site_U_iso_or_equiv
_atom_site_adp_type
_atom_site_calc_flag
_atom_site_occupancy
_atom_site_type_symbol
N1 0.00554(10) 0.81612(8) 0.53760(8) 0.0208(2) Uani d 1 N
C2 0.00485(11) 0.69611(10) 0.51921(9) 0.0189(2) Uani d 1 C
O2 0.01859(9) 0.67839(7) 0.42266(6) 0.02467(19) Uani d 1 O
N3 -0.01371(10) 0.58958(9) 0.61086(8) 0.0205(2) Uani d 1 N
H3A -0.0110(15) 0.5174(15) 0.5961(12) 0.025 Uiso d 1 H
C4 -0.01299(11) 0.58916(10) 0.72365(9) 0.0192(2) Uani d 1 C
O4 -0.01198(9) 0.48676(7) 0.79759(7) 0.02521(19) Uani d 1 O
C5 -0.01079(11) 0.71981(10) 0.75258(9) 0.0187(2) Uani d 1 C
C6 -0.00660(11) 0.82990(10) 0.64323(9) 0.0192(2) Uani d 1 C
N6 -0.01352(11) 0.94946(9) 0.65409(9) 0.0252(2) Uani d 1 N
H6A -0.0128(16) 1.0201(15) 0.5910(13) 0.030 Uiso d 1 H
H6B -0.0274(16) 0.9674(14) 0.7207(13) 0.030 Uiso d 1 H
C7 -0.15282(12) 0.74542(11) 0.81900(9) 0.0217(2) Uani d 1 C
H7A -0.1440(14) 0.8322(14) 0.8346(11) 0.026 Uiso d 1 H
C8 -0.28918(13) 0.75798(13) 0.74385(12) 0.0300(3) Uani d 1 C
H8A -0.2830(18) 0.8251(16) 0.6689(15) 0.045 Uiso d 1 H
H8B -0.3064(18) 0.6779(17) 0.7249(14) 0.045 Uiso d 1 H
H8C -0.3777(19) 0.7863(16) 0.7829(14) 0.045 Uiso d 1 H
C9 -0.16860(15) 0.64494(12) 0.93349(10) 0.0286(3) Uani d 1 C
H9A -0.2576(18) 0.6732(16) 0.9666(14) 0.043 Uiso d 1 H
H9B -0.0860(18) 0.6404(16) 0.9854(14) 0.043 Uiso d 1 H
H9C -0.1775(17) 0.5592(17) 0.9232(14) 0.043 Uiso d 1 H
C10 0.13345(12) 0.70888(11) 0.82623(10) 0.0241(2) Uani d 1 C
H10A 0.1292(15) 0.6263(14) 0.8840(12) 0.029 Uiso d 1 H
C11 0.14602(14) 0.81543(13) 0.88744(12) 0.0310(3) Uani d 1 C
H11A 0.1657(18) 0.8973(17) 0.8321(15) 0.047 Uiso d 1 H
H11B 0.0594(19) 0.8317(16) 0.9310(15) 0.047 Uiso d 1 H
H11C 0.2251(19) 0.7899(16) 0.9404(15) 0.047 Uiso d 1 H
C12 0.26821(14) 0.69924(14) 0.75349(13) 0.0348(3) Uani d 1 C
H12A 0.2677(19) 0.6293(18) 0.7141(15) 0.052 Uiso d 1 H
H12B 0.2732(19) 0.7829(18) 0.6930(16) 0.052 Uiso d 1 H
H12C 0.355(2) 0.6830(17) 0.8037(15) 0.052 Uiso d 1 H
N1' 0.37593(10) 0.09988(9) 0.90323(8) 0.0215(2) Uani d 1 N
C2' 0.24161(11) 0.16475(10) 0.88339(9) 0.0197(2) Uani d 1 C
O2' 0.13627(8) 0.12470(8) 0.94087(7) 0.02445(18) Uani d 1 O
N3' 0.22224(10) 0.28059(9) 0.79793(8) 0.0221(2) Uani d 1 N
H3D 0.1373(16) 0.3266(14) 0.7929(12) 0.027 Uiso d 1 H
C4' 0.32388(11) 0.32965(10) 0.71876(9) 0.0201(2) Uani d 1 C
O4' 0.29308(9) 0.42773(8) 0.64291(7) 0.0280(2) Uani d 1 O
C5' 0.47409(11) 0.25418(10) 0.72880(9) 0.0184(2) Uani d 1 C
C6' 0.48614(12) 0.14075(10) 0.83628(9) 0.0196(2) Uani d 1 C
N6' 0.61479(11) 0.07686(10) 0.86652(9) 0.0249(2) Uani d 1 N
H6D 0.6224(15) 0.0192(14) 0.9337(13) 0.030 Uiso d 1 H
H6E 0.6956(16) 0.1018(14) 0.8291(12) 0.030 Uiso d 1 H
C7' 0.59307(12) 0.34718(11) 0.73968(9) 0.0225(2) Uani d 1 C
H7D 0.6870(15) 0.2926(13) 0.7510(11) 0.027 Uiso d 1 H
C8' 0.60928(14) 0.46030(12) 0.63429(11) 0.0304(3) Uani d 1 C
H8D 0.5284(19) 0.5285(17) 0.6229(14) 0.046 Uiso d 1 H
H8E 0.6988(19) 0.5023(16) 0.6439(14) 0.046 Uiso d 1 H
H8F 0.6213(18) 0.4348(16) 0.5609(15) 0.046 Uiso d 1 H
C9' 0.56709(16) 0.39654(13) 0.84659(11) 0.0327(3) Uani d 1 C
H9D 0.5583(19) 0.3255(17) 0.9181(15) 0.049 Uiso d 1 H
H9E 0.6455(19) 0.4474(17) 0.8600(15) 0.049 Uiso d 1 H
H9F 0.479(2) 0.4534(17) 0.8378(15) 0.049 Uiso d 1 H
C10' 0.48575(12) 0.20476(11) 0.61727(9) 0.0227(2) Uani d 1 C
H10D 0.4599(15) 0.2830(14) 0.5537(12) 0.027 Uiso d 1 H
C11' 0.37372(15) 0.10666(14) 0.61668(12) 0.0334(3) Uani d 1 C
H11D 0.274(2) 0.1392(17) 0.6283(15) 0.050 Uiso d 1 H
H11E 0.3743(18) 0.0822(17) 0.5435(15) 0.050 Uiso d 1 H
H11F 0.3958(19) 0.0254(17) 0.6809(15) 0.050 Uiso d 1 H
C12' 0.63778(14) 0.14950(14) 0.59452(11) 0.0320(3) Uani d 1 C
H12D 0.7143(19) 0.2085(17) 0.5947(14) 0.048 Uiso d 1 H
H12E 0.6676(18) 0.0651(17) 0.6534(15) 0.048 Uiso d 1 H
H12F 0.6339(18) 0.1324(16) 0.5175(15) 0.048 Uiso d 1 H
O100 0.91104(9) 0.12935(8) 0.78618(8) 0.02512(18) Uani d 1 O
H101 0.9659(18) 0.1317(15) 0.8420(14) 0.038 Uiso d 1 H
H102 0.9367(17) 0.1908(16) 0.7249(14) 0.038 Uiso d 1 H

loop_
_atom_site_aniso_label
_atom_site_aniso_U_11
_atom_site_aniso_U_22
_atom_site_aniso_U_33
_atom_site_aniso_U_12
_atom_site_aniso_U_13
_atom_site_aniso_U_23
N1 0.0262(5) 0.0159(4) 0.0198(4) -0.0023(3) 0.0033(4) -0.0035(3)
C2 0.0185(5) 0.0174(5) 0.0201(5) -0.0016(4) 0.0026(4) -0.0038(4)
O2 0.0341(4) 0.0212(4) 0.0200(4) -0.0045(3) 0.0040(3) -0.0069(3)
N3 0.0283(5) 0.0133(4) 0.0207(5) -0.0024(3) 0.0028(4) -0.0054(3)
C4 0.0195(5) 0.0171(5) 0.0203(5) -0.0009(4) 0.0024(4) -0.0039(4)
O4 0.0354(5) 0.0161(4) 0.0224(4) -0.0011(3) 0.0043(3) -0.0023(3)
C5 0.0221(5) 0.0154(5) 0.0183(5) -0.0016(4) 0.0021(4) -0.0041(4)
C6 0.0192(5) 0.0166(5) 0.0211(5) -0.0017(4) 0.0025(4) -0.0033(4)
N6 0.0399(6) 0.0154(5) 0.0204(5) -0.0029(4) 0.0046(4) -0.0046(4)
C7 0.0240(5) 0.0193(5) 0.0237(5) -0.0037(4) 0.0060(4) -0.0087(4)
C8 0.0243(6) 0.0295(6) 0.0368(7) -0.0013(5) 0.0014(5) -0.0100(5)
C9 0.0365(7) 0.0274(6) 0.0238(6) -0.0097(5) 0.0099(5) -0.0079(5)
C10 0.0243(6) 0.0213(5) 0.0254(6) -0.0019(4) -0.0029(4) -0.0040(4)
C11 0.0295(6) 0.0346(7) 0.0327(6) -0.0041(5) -0.0040(5) -0.0148(5)
C12 0.0230(6) 0.0351(7) 0.0501(8) 0.0007(5) 0.0013(6) -0.0186(6)
N1' 0.0197(4) 0.0199(4) 0.0216(4) -0.0018(3) 0.0016(3) 0.0003(3)
C2' 0.0211(5) 0.0197(5) 0.0188(5) -0.0029(4) 0.0009(4) -0.0056(4)
O2' 0.0207(4) 0.0270(4) 0.0242(4) -0.0043(3) 0.0047(3) -0.0034(3)
N3' 0.0183(5) 0.0206(5) 0.0246(5) 0.0023(4) 0.0027(4) -0.0020(4)
C4' 0.0210(5) 0.0185(5) 0.0205(5) -0.0015(4) 0.0001(4) -0.0043(4)
O4' 0.0263(4) 0.0223(4) 0.0290(4) 0.0020(3) 0.0018(3) 0.0034(3)
C5' 0.0188(5) 0.0165(5) 0.0187(5) -0.0020(4) 0.0015(4) -0.0021(4)
C6' 0.0212(5) 0.0171(5) 0.0198(5) -0.0019(4) 0.0014(4) -0.0037(4)
N6' 0.0197(5) 0.0240(5) 0.0251(5) 0.0011(4) 0.0033(4) 0.0033(4)
C7' 0.0210(5) 0.0195(5) 0.0258(6) -0.0042(4) -0.0009(4) -0.0029(4)
C8' 0.0315(6) 0.0242(6) 0.0326(7) -0.0103(5) 0.0013(5) 0.0003(5)
C9' 0.0411(7) 0.0282(6) 0.0310(7) -0.0069(5) -0.0053(5) -0.0101(5)
C10' 0.0255(6) 0.0227(5) 0.0197(5) -0.0013(4) 0.0010(4) -0.0055(4)
C11' 0.0349(7) 0.0355(7) 0.0352(7) -0.0095(5) 0.0002(5) -0.0169(6)
C12' 0.0303(6) 0.0374(7) 0.0310(6) 0.0011(5) 0.0060(5) -0.0150(6)
O100 0.0237(4) 0.0271(4) 0.0248(4) -0.0049(3) 0.0012(3) -0.0065(3)

loop_
_atom_type_symbol
_atom_type_description
_atom_type_scat_dispersion_real
_atom_type_scat_dispersion_imag
_atom_type_scat_source
C C 0.0033 0.0016 'International Tables Vol C Tables 4.2.6.8 and 6.1.1.4'
H H 0.0000 0.0000 'International Tables Vol C Tables 4.2.6.8 and 6.1.1.4'
N N 0.0061 0.0033 'International Tables Vol C Tables 4.2.6.8 and 6.1.1.4'
O O 0.0106 0.0060 'International Tables Vol C Tables 4.2.6.8 and 6.1.1.4'

loop_
_geom_angle_atom_site_label_1
_geom_angle_atom_site_label_2
_geom_angle_atom_site_label_3
_geom_angle
C6 N1 C2 119.80(9)
O2 C2 N1 122.01(9)
O2 C2 N3 118.54(10)
N1 C2 N3 119.44(9)
C4 N3 C2 125.95(9)
C4 N3 H3A 116.9(9)
C2 N3 H3A 116.3(9)
O4 C4 N3 120.24(10)
O4 C4 C5 122.04(10)
N3 C4 C5 117.72(9)
C4 C5 C6 110.32(9)
C4 C5 C7 109.40(8)
C6 C5 C7 108.45(8)
C4 C5 C10 105.51(8)
C6 C5 C10 110.08(9)
C7 C5 C10 113.06(9)
N6 C6 N1 116.56(10)
N6 C6 C5 117.38(9)
N1 C6 C5 126.06(9)
C6 N6 H6A 121.3(9)
C6 N6 H6B 122.2(9)
H6A N6 H6B 116.2(13)
C9 C7 C8 110.35(10)
C9 C7 C5 114.26(9)
C8 C7 C5 111.25(9)
C9 C7 H7A 108.2(8)
C8 C7 H7A 107.5(8)
C5 C7 H7A 104.9(8)
C7 C8 H8A 112.1(9)
C7 C8 H8B 113.0(10)
H8A C8 H8B 106.0(14)
C7 C8 H8C 110.6(9)
H8A C8 H8C 106.5(13)
H8B C8 H8C 108.3(14)
C7 C9 H9A 106.1(9)
C7 C9 H9B 111.7(10)
H9A C9 H9B 109.8(14)
C7 C9 H9C 111.6(10)
H9A C9 H9C 108.8(14)
H9B C9 H9C 108.7(13)
C11 C10 C12 109.66(10)
C11 C10 C5 115.90(9)
C12 C10 C5 110.78(10)
C11 C10 H10A 108.2(8)
C12 C10 H10A 108.6(8)
C5 C10 H10A 103.3(8)
C10 C11 H11A 110.1(10)
C10 C11 H11B 114.0(10)
H11A C11 H11B 108.7(14)
C10 C11 H11C 108.5(10)
H11A C11 H11C 108.4(14)
H11B C11 H11C 107.0(14)
C10 C12 H12A 113.2(10)
C10 C12 H12B 109.5(10)
H12A C12 H12B 107.1(14)
C10 C12 H12C 108.5(10)
H12A C12 H12C 108.8(14)
H12B C12 H12C 109.7(15)
C6' N1' C2' 120.65(9)
O2' C2' N1' 121.64(10)
O2' C2' N3' 118.81(10)
N1' C2' N3' 119.53(9)
C4' N3' C2' 125.48(9)
C4' N3' H3D 116.6(9)
C2' N3' H3D 117.9(9)
O4' C4' N3' 120.37(10)
O4' C4' C5' 122.13(10)
N3' C4' C5' 117.48(9)
C6' C5' C4' 110.97(8)
C6' C5' C7' 107.23(8)
C4' C5' C7' 109.05(9)
C6' C5' C10' 111.38(9)
C4' C5' C10' 104.40(8)
C7' C5' C10' 113.83(9)
N6' C6' N1' 116.42(10)
N6' C6' C5' 118.69(9)
N1' C6' C5' 124.89(9)
C6' N6' H6D 117.5(9)
C6' N6' H6E 122.0(9)
H6D N6' H6E 119.2(13)
C8' C7' C9' 110.91(10)
C8' C7' C5' 115.28(9)
C9' C7' C5' 109.92(9)
C8' C7' H7D 106.8(8)
C9' C7' H7D 107.6(8)
C5' C7' H7D 105.9(8)
C7' C8' H8D 113.4(10)
C7' C8' H8E 108.8(9)
H8D C8' H8E 106.6(14)
C7' C8' H8F 114.8(10)
H8D C8' H8F 107.2(13)
H8E C8' H8F 105.4(14)
C7' C9' H9D 113.7(10)
C7' C9' H9E 111.7(10)
H9D C9' H9E 107.0(14)
C7' C9' H9F 110.4(10)
H9D C9' H9F 107.2(14)
H9E C9' H9F 106.5(14)
C12' C10' C11' 110.62(10)
C12' C10' C5' 114.67(9)
C11' C10' C5' 110.96(9)
C12' C10' H10D 107.4(8)
C11' C10' H10D 107.7(8)
C5' C10' H10D 105.0(8)
C10' C11' H11D 113.4(10)
C10' C11' H11E 111.0(10)
H11D C11' H11E 107.3(14)
C10' C11' H11F 110.2(10)
H11D C11' H11F 106.0(14)
H11E C11' H11F 108.7(14)
C10' C12' H12D 114.0(10)
C10' C12' H12E 111.3(10)
H12D C12' H12E 107.0(13)
C10' C12' H12F 107.0(10)
H12D C12' H12F 108.5(14)
H12E C12' H12F 109.0(14)
H101 O100 H102 107.2(15)

loop_
_geom_bond_atom_site_label_1
_geom_bond_atom_site_label_2
_geom_bond_distance
_geom_bond_publ_flag
N1 C6 1.3309(14) yes
N1 C2 1.3600(14) yes
C2 O2 1.2390(14) yes
C2 N3 1.3917(14) yes
N3 C4 1.3675(14) yes
N3 H3A 0.835(15) ?
C4 O4 1.2217(13) yes
C4 C5 1.5293(15) yes
C5 C6 1.5310(14) yes
C5 C7 1.5798(15) ?
C5 C10 1.5884(15) ?
C6 N6 1.3162(15) yes
N6 H6A 0.925(15) ?
N6 H6B 0.885(16) ?
C7 C9 1.5344(16) ?
C7 C8 1.5360(17) ?
C7 H7A 1.004(14) ?
C8 H8A 1.006(17) ?
C8 H8B 0.969(18) ?
C8 H8C 1.008(17) ?
C9 H9A 0.974(17) ?
C9 H9B 0.982(17) ?
C9 H9C 0.967(18) ?
C10 C11 1.5261(17) ?
C10 C12 1.5362(18) ?
C10 H10A 0.978(14) ?
C11 H11A 0.985(18) ?
C11 H11B 0.986(18) ?
C11 H11C 0.950(17) ?
C12 H12A 0.987(19) ?
C12 H12B 1.004(19) ?
C12 H12C 0.987(18) ?
N1' C6' 1.3314(14) yes
N1' C2' 1.3621(14) yes
C2' O2' 1.2360(14) yes
C2' N3' 1.3928(14) yes
N3' C4' 1.3764(14) yes
N3' H3D 0.885(15) ?
C4' O4' 1.2164(13) yes
C4' C5' 1.5365(15) yes
C5' C6' 1.5303(14) yes
C5' C7' 1.5721(15) ?
C5' C10' 1.5763(15) ?
C6' N6' 1.3252(15) yes
N6' H6D 0.884(15) ?
N6' H6E 0.897(15) ?
C7' C8' 1.5317(16) ?
C7' C9' 1.5337(17) ?
C7' H7D 0.995(14) ?
C8' H8D 0.984(18) ?
C8' H8E 0.995(18) ?
C8' H8F 1.000(18) ?
C9' H9D 1.002(18) ?
C9' H9E 0.981(19) ?
C9' H9F 0.964(18) ?
C10' C12' 1.5318(17) ?
C10' C11' 1.5367(17) ?
C10' H10D 0.993(14) ?
C11' H11D 0.977(18) ?
C11' H11E 0.989(18) ?
C11' H11F 1.012(18) ?
C12' H12D 0.988(18) ?
C12' H12E 1.013(17) ?
C12' H12F 0.999(18) ?
O100 H101 0.855(18) ?
O100 H102 0.901(17) ?

loop_
_geom_hbond_atom_site_label_D
_geom_hbond_atom_site_label_H
_geom_hbond_atom_site_label_A
_geom_hbond_site_symmetry_A
_geom_hbond_distance_DH
_geom_hbond_distance_HA
_geom_hbond_distance_DA
_geom_hbond_angle_DHA
_geom_hbond_publ_flag
N3 H3A O2 2_566 0.835(15) 2.172(16) 3.0031(15) 172.8(13) yes
N6 H6A N1 2_576 0.925(15) 2.027(16) 2.9498(15) 174.9(13) yes
N6 H6B O100 1_465 0.885(16) 2.123(15) 2.8519(14) 139.2(13) yes
N3' H3D O4 . 0.885(15) 2.122(15) 2.9595(14) 157.6(13) yes
N6' H6D N1' 2_657 0.884(15) 2.055(16) 2.9353(16) 173.3(13) yes
N6' H6E O100 . 0.897(15) 2.082(16) 2.9535(16) 163.6(13) yes
O100 H102 O2 2_666 0.901(17) 2.030(17) 2.9281(14) 174.2(15) yes
O100 H101 O2' 1_655 0.855(18) 1.970(18) 2.7995(14) 163.3(15) yes

loop_
_geom_torsion_atom_site_label_1
_geom_torsion_atom_site_label_2
_geom_torsion_atom_site_label_3
_geom_torsion_atom_site_label_4
_geom_torsion
C6 N1 C2 O2 -178.63(10)
C6 N1 C2 N3 2.24(15)
O2 C2 N3 C4 171.64(10)
N1 C2 N3 C4 -9.20(16)
C2 N3 C4 O4 -170.72(10)
C2 N3 C4 C5 8.22(15)
O4 C4 C5 C6 177.75(10)
N3 C4 C5 C6 -1.17(13)
O4 C4 C5 C7 -63.03(13)
N3 C4 C5 C7 118.05(10)
O4 C4 C5 C10 58.89(13)
N3 C4 C5 C10 -120.03(10)
C2 N1 C6 N6 -176.22(10)
C2 N1 C6 C5 4.81(16)
C4 C5 C6 N6 175.85(9)
C7 C5 C6 N6 56.05(12)
C10 C5 C6 N6 -68.11(12)
C4 C5 C6 N1 -5.20(14)
C7 C5 C6 N1 -125.00(11)
C10 C5 C6 N1 110.84(12)
C4 C5 C7 C9 61.90(12)
C6 C5 C7 C9 -177.73(9)
C10 C5 C7 C9 -55.36(12)
C4 C5 C7 C8 -63.87(11)
C6 C5 C7 C8 56.50(12)
C10 C5 C7 C8 178.87(9)
C4 C5 C10 C11 -167.48(10)
C6 C5 C10 C11 73.50(12)
C7 C5 C10 C11 -47.95(13)
C4 C5 C10 C12 66.76(11)
C6 C5 C10 C12 -52.26(12)
C7 C5 C10 C12 -173.71(10)
C6' N1' C2' O2' 176.24(10)
C6' N1' C2' N3' -5.13(15)
O2' C2' N3' C4' -172.04(10)
N1' C2' N3' C4' 9.29(16)
C2' N3' C4' O4' 175.30(10)
C2' N3' C4' C5' -3.26(16)
O4' C4' C5' C6' 176.09(10)
N3' C4' C5' C6' -5.38(13)
O4' C4' C5' C7' 58.19(13)
N3' C4' C5' C7' -123.28(10)
O4' C4' C5' C10' -63.81(13)
N3' C4' C5' C10' 114.72(10)
C2' N1' C6' N6' 175.62(10)
C2' N1' C6' C5' -4.50(16)
C4' C5' C6' N6' -170.60(10)
C7' C5' C6' N6' -51.60(13)
C10' C5' C6' N6' 73.55(12)
C4' C5' C6' N1' 9.53(14)
C7' C5' C6' N1' 128.53(11)
C10' C5' C6' N1' -106.32(12)
C6' C5' C7' C8' 173.94(9)
C4' C5' C7' C8' -65.83(12)
C10' C5' C7' C8' 50.28(13)
C6' C5' C7' C9' -59.84(12)
C4' C5' C7' C9' 60.40(11)
C10' C5' C7' C9' 176.51(9)
C6' C5' C10' C12' -71.85(12)
C4' C5' C10' C12' 168.33(10)
C7' C5' C10' C12' 49.53(13)
C6' C5' C10' C11' 54.38(12)
C4' C5' C10' C11' -65.45(12)
C7' C5' C10' C11' 175.75(9)

loop_
_cod_related_entry_id
_cod_related_entry_database
_cod_related_entry_code
1 ChemSpider 26231294
